data_2207237
loop_
_publ_author_name
'Yong-Xin Li'
'Ru-Fen Zhang'
'Chun-Lin Ma'

_publ_section_title
;
 Chlorobis(<i>N</i>,<i>N</i>-di-<i>n</i>-butyldithiocarbamato)phenyltin(IV)
;
_journal_coeditor_code HB6282
_journal_issue 11
_journal_name_full 'Acta Crystallographica Section E'
_journal_page_first m2365
_journal_page_last m2366
_journal_paper_doi 10.1107/S1600536805033635
_journal_volume 61
_journal_year 2005
_chemical_formula_iupac '[Sn (C6 H5) (C9 H18 N S2)2 Cl]'
_chemical_formula_moiety 'C24 H41 Cl N2 S4 Sn'
_chemical_formula_sum 'C24 H41 Cl N2 S4 Sn'
_chemical_formula_weight 639.97
_chemical_name_systematic
;
Chlorobis(N,N-di-n-butyldithiocarbamato)phenyltin(IV)
;
_space_group_IT_number 14
_symmetry_cell_setting monoclinic
_symmetry_space_group_name_Hall '-P 2yn'
_symmetry_space_group_name_H-M 'P 1 21/n 1'
_atom_sites_solution_hydrogens geom
_atom_sites_solution_primary direct
_atom_sites_solution_secondary difmap
_audit_creation_method SHELXL-97
_cell_angle_alpha 90.00
_cell_angle_beta 92.821(3)
_cell_angle_gamma 90.00
_cell_formula_units_Z 4
_cell_length_a 9.2011(19)
_cell_length_b 10.933(2)
_cell_length_c 31.164(6)
_cell_measurement_reflns_used 3244
_cell_measurement_temperature 273(2)
_cell_measurement_theta_max 20.042
_cell_measurement_theta_min 2.28
_cell_volume 3131.2(11)
_computing_cell_refinement SMART
_computing_data_collection 'SMART (Siemens, 1996)'
_computing_data_reduction 'SAINT (Siemens, 1996)'
_computing_molecular_graphics 'SHELXTL (Sheldrick, 1997b)'
_computing_publication_material SHELXTL
_computing_structure_refinement 'SHELXL97 (Sheldrick, 1997a)'
_computing_structure_solution 'SHELXS97 (Sheldrick, 1997a)'
_diffrn_ambient_temperature 273(2)
_diffrn_measured_fraction_theta_full 0.997
_diffrn_measured_fraction_theta_max 0.997
_diffrn_measurement_device_type 'Siemens SMART CCD'
_diffrn_measurement_method '\f and \w'
_diffrn_radiation_monochromator graphite
_diffrn_radiation_source 'fine-focus sealed tube'
_diffrn_radiation_type MoK\a
_diffrn_radiation_wavelength 0.71073
_diffrn_reflns_av_R_equivalents 0.0495
_diffrn_reflns_av_sigmaI/netI 0.0647
_diffrn_reflns_limit_h_max 10
_diffrn_reflns_limit_h_min -10
_diffrn_reflns_limit_k_max 13
_diffrn_reflns_limit_k_min -10
_diffrn_reflns_limit_l_max 37
_diffrn_reflns_limit_l_min -37
_diffrn_reflns_number 15968
_diffrn_reflns_theta_full 25.03
_diffrn_reflns_theta_max 25.03
_diffrn_reflns_theta_min 1.31
_diffrn_standards_decay_% 0
_exptl_absorpt_coefficient_mu 1.183
_exptl_absorpt_correction_T_max 0.824
_exptl_absorpt_correction_T_min 0.656
_exptl_absorpt_correction_type multi-scan
_exptl_absorpt_process_details '(SADABS; Sheldrick, 1996)'
_exptl_crystal_colour colorless
_exptl_crystal_density_diffrn 1.358
_exptl_crystal_density_method 'not measured'
_exptl_crystal_description block
_exptl_crystal_F_000 1320
_exptl_crystal_size_max 0.39
_exptl_crystal_size_mid 0.28
_exptl_crystal_size_min 0.17
_refine_diff_density_max 1.300
_refine_diff_density_min -0.925
_refine_ls_extinction_method none
_refine_ls_goodness_of_fit_ref 1.029
_refine_ls_hydrogen_treatment constr
_refine_ls_matrix_type full
_refine_ls_number_parameters 289
_refine_ls_number_reflns 5498
_refine_ls_number_restraints 614
_refine_ls_restrained_S_all 1.090
_refine_ls_R_factor_all 0.1341
_refine_ls_R_factor_gt 0.0747
_refine_ls_shift/su_max 0.000
_refine_ls_shift/su_mean 0.000
_refine_ls_structure_factor_coef Fsqd
_refine_ls_weighting_details 'calc w = 1/[\s^2^(Fo^2^)+(0.1431P)^2^+1.7378P] where P = (Fo^2^+2Fc^2^)/3'
_refine_ls_weighting_scheme calc
_refine_ls_wR_factor_gt 0.2064
_refine_ls_wR_factor_ref 0.2538
_reflns_number_gt 2914
_reflns_number_total 5498
_reflns_threshold_expression I>2\s(I)
_cod_data_source_file hb6282.cif
_cod_data_source_block I
_cod_original_cell_volume 3131.1(11)
_cod_original_sg_symbol_H-M 'P 21/n'
_cod_database_code 2207237
_cod_database_fobs_code 2207237

loop_
_symmetry_equiv_pos_as_xyz
'x, y, z'
'-x+1/2, y+1/2, -z+1/2'
'-x, -y, -z'
'x-1/2, -y-1/2, z-1/2'

loop_
_atom_site_label
_atom_site_fract_x
_atom_site_fract_y
_atom_site_fract_z
_atom_site_U_iso_or_equiv
_atom_site_adp_type
_atom_site_calc_flag
_atom_site_refinement_flags
_atom_site_occupancy
_atom_site_type_symbol
Sn1 0.71101(7) 0.58750(7) 0.13632(2) 0.0672(3) Uani d U 1 Sn
Cl1 0.8254(4) 0.4018(3) 0.10914(10) 0.1006(10) Uani d . 1 Cl
N1 0.5984(10) 0.6514(9) 0.2676(3) 0.083(2) Uani d DU 1 N
N2 0.3293(11) 0.5769(10) 0.0492(3) 0.096(2) Uani d DU 1 N
S1 0.7249(3) 0.5060(3) 0.21184(8) 0.0827(9) Uani d U 1 S
S2 0.5829(3) 0.7386(3) 0.18801(9) 0.0744(8) Uani d U 1 S
S3 0.4606(4) 0.4889(3) 0.12063(9) 0.0896(9) Uani d U 1 S
S4 0.5907(3) 0.6739(4) 0.06673(10) 0.0967(10) Uani d U 1 S
C1 0.6304(12) 0.6357(10) 0.2274(3) 0.074(2) Uani d U 1 C
C2 0.5152(11) 0.7573(11) 0.2811(4) 0.089(3) Uani d DU 1 C
H2A 0.5345 0.8265 0.2627 0.107 Uiso calc R 1 H
H2B 0.5455 0.7792 0.3103 0.107 Uiso calc R 1 H
C3 0.3548(12) 0.7296(11) 0.2786(4) 0.100(3) Uani d DU 1 C
H3A 0.3364 0.6582 0.2960 0.120 Uiso calc R 1 H
H3B 0.3240 0.7110 0.2491 0.120 Uiso calc R 1 H
C4 0.2674(16) 0.8361(14) 0.2942(5) 0.133(4) Uani d DU 1 C
H4A 0.1804 0.8045 0.3066 0.160 Uiso calc R 1 H
H4B 0.3243 0.8774 0.3169 0.160 Uiso calc R 1 H
C5 0.225(2) 0.9240(16) 0.2620(6) 0.176(7) Uani d DU 1 C
H5A 0.1740 0.9900 0.2749 0.264 Uiso calc R 1 H
H5B 0.1623 0.8857 0.2404 0.264 Uiso calc R 1 H
H5C 0.3099 0.9551 0.2490 0.264 Uiso calc R 1 H
C6 0.6490(13) 0.5669(12) 0.3018(4) 0.099(3) Uani d DU 1 C
H6A 0.6525 0.4839 0.2909 0.119 Uiso calc R 1 H
H6B 0.5844 0.5691 0.3254 0.119 Uiso calc R 1 H
C7 0.8086(15) 0.6128(13) 0.3171(4) 0.119(3) Uani d DU 1 C
H7A 0.8762 0.5924 0.2953 0.143 Uiso calc R 1 H
H7B 0.8076 0.7011 0.3202 0.143 Uiso calc R 1 H
C8 0.8587(17) 0.5590(15) 0.3573(5) 0.145(4) Uani d DU 1 C
H8A 0.8512 0.4706 0.3556 0.174 Uiso calc R 1 H
H8B 0.7993 0.5871 0.3802 0.174 Uiso calc R 1 H
C9 1.0198(18) 0.5972(18) 0.3667(7) 0.184(7) Uani d DU 1 C
H9A 1.0578 0.5555 0.3920 0.276 Uiso calc R 1 H
H9B 1.0249 0.6839 0.3713 0.276 Uiso calc R 1 H
H9C 1.0761 0.5758 0.3427 0.276 Uiso calc R 1 H
C10 0.4419(13) 0.5820(12) 0.0764(4) 0.089(2) Uani d U 1 C
C11 0.1981(14) 0.5116(12) 0.0592(4) 0.109(3) Uani d DU 1 C
H11A 0.1168 0.5682 0.0588 0.130 Uiso calc R 1 H
H11B 0.2098 0.4770 0.0878 0.130 Uiso calc R 1 H
C12 0.166(2) 0.4109(14) 0.0271(5) 0.134(4) Uani d DU 1 C
H12A 0.0618 0.4063 0.0215 0.161 Uiso calc R 1 H
H12B 0.2089 0.4331 0.0003 0.161 Uiso calc R 1 H
C13 0.217(2) 0.2937(14) 0.0391(6) 0.156(4) Uani d DU 1 C
H13A 0.3202 0.3007 0.0470 0.187 Uiso calc R 1 H
H13B 0.2082 0.2417 0.0139 0.187 Uiso calc R 1 H
C14 0.147(2) 0.2290(16) 0.0749(7) 0.183(7) Uani d DU 1 C
H14A 0.1912 0.1501 0.0792 0.274 Uiso calc R 1 H
H14B 0.0450 0.2190 0.0677 0.274 Uiso calc R 1 H
H14C 0.1595 0.2762 0.1008 0.274 Uiso calc R 1 H
C15 0.3247(15) 0.6466(11) 0.0094(4) 0.104(3) Uani d DU 1 C
H15A 0.2640 0.6044 -0.0122 0.125 Uiso calc R 1 H
H15B 0.4221 0.6528 -0.0010 0.125 Uiso calc R 1 H
C16 0.2649(17) 0.7731(12) 0.0164(4) 0.117(3) Uani d DU 1 C
H16A 0.3158 0.8108 0.0410 0.140 Uiso calc R 1 H
H16B 0.1625 0.7680 0.0222 0.140 Uiso calc R 1 H
C17 0.2848(18) 0.8515(13) -0.0243(4) 0.131(4) Uani d DU 1 C
H17A 0.3858 0.8495 -0.0318 0.158 Uiso calc R 1 H
H17B 0.2258 0.8184 -0.0482 0.158 Uiso calc R 1 H
C18 0.240(2) 0.9805(15) -0.0159(7) 0.197(6) Uani d DU 1 C
H18A 0.2561 1.0297 -0.0408 0.295 Uiso calc R 1 H
H18B 0.2969 1.0121 0.0083 0.295 Uiso calc R 1 H
H18C 0.1389 0.9825 -0.0099 0.295 Uiso calc R 1 H
C19 0.9066(12) 0.6953(12) 0.1337(4) 0.086(2) Uani d DU 1 C
C20 1.0333(15) 0.6561(15) 0.1553(4) 0.106(3) Uani d U 1 C
H20 1.0340 0.5837 0.1710 0.127 Uiso calc R 1 H
C21 1.1560(15) 0.7239(14) 0.1537(5) 0.110(3) Uani d DU 1 C
H21 1.2410 0.6962 0.1679 0.132 Uiso calc R 1 H
C22 1.1582(15) 0.8276(15) 0.1325(4) 0.108(3) Uani d DU 1 C
H22 1.2438 0.8728 0.1320 0.130 Uiso calc R 1 H
C23 1.0348(16) 0.8688(15) 0.1113(5) 0.116(3) Uani d U 1 C
H23 1.0361 0.9442 0.0975 0.139 Uiso calc R 1 H
C24 0.9059(14) 0.8001(12) 0.1098(4) 0.100(3) Uani d DU 1 C
H24 0.8240 0.8248 0.0934 0.120 Uiso calc R 1 H

loop_
_atom_site_aniso_label
_atom_site_aniso_U_11
_atom_site_aniso_U_22
_atom_site_aniso_U_33
_atom_site_aniso_U_12
_atom_site_aniso_U_13
_atom_site_aniso_U_23
Sn1 0.0695(5) 0.0797(6) 0.0523(4) 0.0081(4) 0.0006(3) 0.0044(4)
Cl1 0.129(3) 0.097(2) 0.0765(18) 0.0244(19) 0.0126(18) -0.0196(17)
N1 0.090(4) 0.088(4) 0.072(4) 0.024(4) 0.004(4) -0.016(4)
N2 0.096(5) 0.122(5) 0.070(4) -0.007(4) -0.006(4) 0.012(4)
S1 0.106(2) 0.087(2) 0.0545(13) 0.0386(16) 0.0040(13) 0.0032(14)
S2 0.0692(16) 0.0712(17) 0.0832(17) 0.0146(13) 0.0088(14) 0.0070(14)
S3 0.097(2) 0.105(2) 0.0668(16) -0.0185(18) -0.0027(14) 0.0149(16)
S4 0.0788(19) 0.139(3) 0.0715(17) -0.0151(18) -0.0066(14) 0.0382(18)
C1 0.076(5) 0.080(5) 0.065(4) 0.017(4) 0.005(4) 0.000(4)
C2 0.090(5) 0.094(5) 0.086(5) 0.014(5) 0.014(5) -0.013(5)
C3 0.096(5) 0.100(6) 0.104(5) 0.016(5) 0.015(5) -0.018(5)
C4 0.129(8) 0.134(8) 0.137(8) 0.030(7) 0.019(7) -0.020(7)
C5 0.204(14) 0.163(13) 0.163(13) 0.059(11) 0.021(12) -0.007(11)
C6 0.115(6) 0.112(6) 0.070(5) 0.021(5) 0.005(5) -0.008(5)
C7 0.137(6) 0.118(6) 0.100(6) 0.023(6) -0.013(5) -0.011(5)
C8 0.165(8) 0.145(8) 0.123(8) 0.026(8) -0.002(7) -0.019(7)
C9 0.167(14) 0.195(16) 0.182(15) 0.006(12) -0.072(12) -0.018(13)
C10 0.086(5) 0.117(5) 0.064(4) -0.012(5) -0.006(4) 0.011(4)
C11 0.106(6) 0.131(6) 0.087(5) -0.010(5) -0.007(5) -0.001(5)
C12 0.141(7) 0.152(7) 0.109(6) -0.006(6) -0.008(6) 0.001(6)
C13 0.166(8) 0.170(9) 0.130(8) 0.018(8) 0.002(8) -0.005(8)
C14 0.189(14) 0.173(14) 0.187(14) -0.019(12) 0.021(12) -0.018(13)
C15 0.108(6) 0.123(6) 0.079(5) -0.006(5) -0.009(5) 0.008(5)
C16 0.125(6) 0.131(6) 0.093(5) -0.001(6) -0.018(5) 0.010(5)
C17 0.152(7) 0.130(7) 0.110(7) -0.004(7) -0.023(6) -0.001(7)
C18 0.215(13) 0.188(13) 0.182(12) 0.007(13) -0.040(11) 0.009(12)
C19 0.074(4) 0.105(5) 0.079(5) 0.008(4) 0.007(4) -0.010(4)
C20 0.093(5) 0.130(6) 0.093(5) 0.000(5) -0.002(5) 0.000(5)
C21 0.075(6) 0.144(7) 0.111(6) -0.004(6) -0.008(6) -0.010(6)
C22 0.083(6) 0.139(7) 0.104(6) -0.020(6) 0.010(5) -0.017(6)
C23 0.098(6) 0.134(7) 0.116(6) -0.016(6) 0.014(6) 0.005(6)
C24 0.080(5) 0.123(6) 0.098(5) -0.014(5) 0.003(5) 0.006(5)

loop_
_atom_type_symbol
_atom_type_description
_atom_type_scat_dispersion_real
_atom_type_scat_dispersion_imag
_atom_type_scat_source
C C 0.0033 0.0016 'International Tables Vol C Tables 4.2.6.8 and 6.1.1.4'
H H 0.0000 0.0000 'International Tables Vol C Tables 4.2.6.8 and 6.1.1.4'
N N 0.0061 0.0033 'International Tables Vol C Tables 4.2.6.8 and 6.1.1.4'
S S 0.1246 0.1234 'International Tables Vol C Tables 4.2.6.8 and 6.1.1.4'
Sn Sn -0.6537 1.4246 'International Tables Vol C Tables 4.2.6.8 and 6.1.1.4'
Cl Cl 0.1484 0.1585 'International Tables Vol C Tables 4.2.6.8 and 6.1.1.4'

loop_
_geom_angle_atom_site_label_1
_geom_angle_atom_site_label_2
_geom_angle_atom_site_label_3
_geom_angle
_geom_angle_publ_flag
C19 Sn1 Cl1 93.8(3) n
C19 Sn1 S1 103.0(3) n
Cl1 Sn1 S1 91.55(10) n
C19 Sn1 S4 95.3(3) n
Cl1 Sn1 S4 100.79(12) n
S1 Sn1 S4 157.17(11) n
C19 Sn1 S3 164.7(3) n
Cl1 Sn1 S3 89.04(13) ?
S1 Sn1 S3 91.91(11) ?
S4 Sn1 S3 69.40(10) y
C19 Sn1 S2 94.6(3) ?
Cl1 Sn1 S2 160.74(11) n
S1 Sn1 S2 69.67(9) y
S4 Sn1 S2 95.67(11) ?
S3 Sn1 S2 87.43(11) ?
C1 N1 C2 121.6(9) ?
C1 N1 C6 122.1(9) ?
C2 N1 C6 116.3(9) ?
C10 N2 C11 121.6(10) ?
C10 N2 C15 121.3(10) ?
C11 N2 C15 116.9(10) ?
C1 S1 Sn1 88.3(4) ?
C1 S2 Sn1 85.4(4) ?
C10 S3 Sn1 87.6(4) ?
C10 S4 Sn1 87.2(4) ?
N1 C1 S2 122.6(8) ?
N1 C1 S1 120.7(8) ?
S2 C1 S1 116.6(6) ?
N1 C2 C3 110.6(9) ?
N1 C2 H2A 109.5 ?
C3 C2 H2A 109.5 ?
N1 C2 H2B 109.5 ?
C3 C2 H2B 109.5 ?
H2A C2 H2B 108.1 ?
C2 C3 C4 111.4(10) ?
C2 C3 H3A 109.3 ?
C4 C3 H3A 109.3 ?
C2 C3 H3B 109.3 ?
C4 C3 H3B 109.3 ?
H3A C3 H3B 108.0 ?
C5 C4 C3 115.1(13) ?
C5 C4 H4A 108.5 ?
C3 C4 H4A 108.5 ?
C5 C4 H4B 108.5 ?
C3 C4 H4B 108.5 ?
H4A C4 H4B 107.5 ?
C4 C5 H5A 109.5 ?
C4 C5 H5B 109.5 ?
H5A C5 H5B 109.5 ?
C4 C5 H5C 109.5 ?
H5A C5 H5C 109.5 ?
H5B C5 H5C 109.5 ?
N1 C6 C7 105.8(10) ?
N1 C6 H6A 110.6 ?
C7 C6 H6A 110.6 ?
N1 C6 H6B 110.6 ?
C7 C6 H6B 110.6 ?
H6A C6 H6B 108.7 ?
C8 C7 C6 112.4(12) ?
C8 C7 H7A 109.1 ?
C6 C7 H7A 109.1 ?
C8 C7 H7B 109.1 ?
C6 C7 H7B 109.1 ?
H7A C7 H7B 107.9 ?
C7 C8 C9 108.4(13) ?
C7 C8 H8A 110.0 ?
C9 C8 H8A 110.0 ?
C7 C8 H8B 110.0 ?
C9 C8 H8B 110.0 ?
H8A C8 H8B 108.4 ?
C8 C9 H9A 109.5 ?
C8 C9 H9B 109.5 ?
H9A C9 H9B 109.5 ?
C8 C9 H9C 109.5 ?
H9A C9 H9C 109.5 ?
H9B C9 H9C 109.5 ?
N2 C10 S3 122.7(9) ?
N2 C10 S4 121.2(9) ?
S3 C10 S4 115.7(7) ?
N2 C11 C12 110.8(12) ?
N2 C11 H11A 109.5 ?
C12 C11 H11A 109.5 ?
N2 C11 H11B 109.5 ?
C12 C11 H11B 109.5 ?
H11A C11 H11B 108.1 ?
C13 C12 C11 115.9(13) ?
C13 C12 H12A 108.3 ?
C11 C12 H12A 108.3 ?
C13 C12 H12B 108.3 ?
C11 C12 H12B 108.3 ?
H12A C12 H12B 107.4 ?
C12 C13 C14 118.7(14) ?
C12 C13 H13A 107.6 ?
C14 C13 H13A 107.6 ?
C12 C13 H13B 107.6 ?
C14 C13 H13B 107.6 ?
H13A C13 H13B 107.1 ?
C13 C14 H14A 109.5 ?
C13 C14 H14B 109.5 ?
H14A C14 H14B 109.5 ?
C13 C14 H14C 109.5 ?
H14A C14 H14C 109.5 ?
H14B C14 H14C 109.5 ?
N2 C15 C16 110.6(11) ?
N2 C15 H15A 109.5 ?
C16 C15 H15A 109.5 ?
N2 C15 H15B 109.5 ?
C16 C15 H15B 109.5 ?
H15A C15 H15B 108.1 ?
C15 C16 C17 109.3(11) ?
C15 C16 H16A 109.8 ?
C17 C16 H16A 109.8 ?
C15 C16 H16B 109.8 ?
C17 C16 H16B 109.8 ?
H16A C16 H16B 108.3 ?
C18 C17 C16 109.5(12) ?
C18 C17 H17A 109.8 ?
C16 C17 H17A 109.8 ?
C18 C17 H17B 109.8 ?
C16 C17 H17B 109.8 ?
H17A C17 H17B 108.2 ?
C17 C18 H18A 109.5 ?
C17 C18 H18B 109.5 ?
H18A C18 H18B 109.5 ?
C17 C18 H18C 109.5 ?
H18A C18 H18C 109.5 ?
H18B C18 H18C 109.5 ?
C24 C19 C20 120.4(13) ?
C24 C19 Sn1 119.9(9) ?
C20 C19 Sn1 119.7(10) ?
C21 C20 C19 119.7(14) ?
C21 C20 H20 120.2 ?
C19 C20 H20 120.2 ?
C22 C21 C20 121.7(14) ?
C22 C21 H21 119.1 ?
C20 C21 H21 119.1 ?
C21 C22 C23 119.8(14) ?
C21 C22 H22 120.1 ?
C23 C22 H22 120.1 ?
C22 C23 C24 121.5(15) ?
C22 C23 H23 119.3 ?
C24 C23 H23 119.3 ?
C19 C24 C23 116.8(13) ?
C19 C24 H24 121.6 ?
C23 C24 H24 121.6 ?

loop_
_geom_bond_atom_site_label_1
_geom_bond_atom_site_label_2
_geom_bond_distance
_geom_bond_publ_flag
Sn1 C19 2.157(12) yes
Sn1 Cl1 2.456(3) yes
Sn1 S1 2.514(3) yes
Sn1 S4 2.566(3) yes
Sn1 S3 2.569(3) yes
Sn1 S2 2.627(3) yes
C1 S1 1.745(11) yes
C1 S2 1.707(11) yes
C10 S3 1.715(12) yes
C10 S4 1.737(12) yes
C1 N1 1.312(13) y
C10 N2 1.308(14) y
N1 C2 1.461(11) n
N1 C6 1.467(12) n
N2 C11 1.449(13) ?
N2 C15 1.454(12) ?
C2 C3 1.505(13) ?
C2 H2A 0.9700 ?
C2 H2B 0.9700 ?
C3 C4 1.508(13) ?
C3 H3A 0.9700 ?
C3 H3B 0.9700 ?
C4 C5 1.430(15) ?
C4 H4A 0.9700 ?
C4 H4B 0.9700 ?
C5 H5A 0.9600 ?
C5 H5B 0.9600 ?
C5 H5C 0.9600 ?
C6 C7 1.604(14) ?
C6 H6A 0.9700 ?
C6 H6B 0.9700 ?
C7 C8 1.438(14) ?
C7 H7A 0.9700 ?
C7 H7B 0.9700 ?
C8 C9 1.554(16) ?
C8 H8A 0.9700 ?
C8 H8B 0.9700 ?
C9 H9A 0.9600 ?
C9 H9B 0.9600 ?
C9 H9C 0.9600 ?
C11 C12 1.507(14) ?
C11 H11A 0.9700 ?
C11 H11B 0.9700 ?
C12 C13 1.409(14) ?
C12 H12A 0.9700 ?
C12 H12B 0.9700 ?
C13 C14 1.494(16) ?
C13 H13A 0.9700 ?
C13 H13B 0.9700 ?
C14 H14A 0.9600 ?
C14 H14B 0.9600 ?
C14 H14C 0.9600 ?
C15 C16 1.508(14) ?
C15 H15A 0.9700 ?
C15 H15B 0.9700 ?
C16 C17 1.549(14) ?
C16 H16A 0.9700 ?
C16 H16B 0.9700 ?
C17 C18 1.495(16) ?
C17 H17A 0.9700 ?
C17 H17B 0.9700 ?
C18 H18A 0.9600 ?
C18 H18B 0.9600 ?
C18 H18C 0.9600 ?
C19 C24 1.365(13) ?
C19 C20 1.386(17) ?
C20 C21 1.353(18) ?
C20 H20 0.9300 ?
C21 C22 1.312(14) ?
C21 H21 0.9300 ?
C22 C23 1.362(19) ?
C22 H22 0.9300 ?
C23 C24 1.403(17) ?
C23 H23 0.9300 ?
C24 H24 0.9300 ?
